data_4303367
loop_
_publ_author_name
'Siu-Tung Lam'
'Nianyong Zhu'
'Vivian Wing-Wah Yam'

_publ_section_title
;
Synthesis and Characterization of Luminescent Rhenium(I) Tricarbonyl
Diimine Complexes with a Triarylboron Moiety and the Study of Their
Fluoride Ion-Binding Properties
;
_journal_name_full 'Inorganic Chemistry'
_journal_page_first 9664
_journal_page_last 9670
_journal_paper_doi 10.1021/ic900803a
_journal_volume 48
_journal_year 2009
_chemical_formula_moiety 'C52 H47 B Cl3 N2 O3 Re'
_chemical_formula_sum 'C52 H47 B Cl3 N2 O3 Re'
_chemical_formula_weight 1051.28
_chemical_name_systematic
;
 ?
;
_space_group_IT_number 14
_symmetry_cell_setting monoclinic
_symmetry_space_group_name_Hall '-P 2yn'
_symmetry_space_group_name_H-M 'P 1 21/n 1'
_atom_sites_solution_hydrogens geom
_atom_sites_solution_primary direct
_atom_sites_solution_secondary difmap
_audit_creation_method SHELXL-97
_cell_angle_alpha 90.00
_cell_angle_beta 102.43(2)
_cell_angle_gamma 90.00
_cell_formula_units_Z 4
_cell_length_a 13.795(2)
_cell_length_b 14.022(3)
_cell_length_c 24.428(5)
_cell_measurement_reflns_used 0
_cell_measurement_temperature 301(2)
_cell_measurement_theta_max 0
_cell_measurement_theta_min 0
_cell_volume 4614.4(16)
_computing_molecular_graphics 'Ortep-3 for Windows (Farrugia, 1997)'
_computing_publication_material 'WinGX publication routines (Farrugia, 1999)'
_computing_structure_refinement 'SHELXL-97 (Sheldrick, 1997)'
_computing_structure_solution 'SHELXS-97 (Sheldrick, 1997)'
_diffrn_ambient_temperature 301(2)
_diffrn_measured_fraction_theta_full 0.997
_diffrn_measured_fraction_theta_max 0.997
_diffrn_radiation_monochromator graphite
_diffrn_radiation_source 'fine-focus sealed tube'
_diffrn_radiation_type MoK\a
_diffrn_radiation_wavelength 0.71073
_diffrn_reflns_av_R_equivalents 0.0200
_diffrn_reflns_av_sigmaI/netI 0.0220
_diffrn_reflns_limit_h_max 16
_diffrn_reflns_limit_h_min -16
_diffrn_reflns_limit_k_max 15
_diffrn_reflns_limit_k_min -17
_diffrn_reflns_limit_l_max 29
_diffrn_reflns_limit_l_min -29
_diffrn_reflns_number 26696
_diffrn_reflns_theta_full 25.68
_diffrn_reflns_theta_max 25.68
_diffrn_reflns_theta_min 1.71
_exptl_absorpt_coefficient_mu 2.852
_exptl_crystal_colour orange-red
_exptl_crystal_density_diffrn 1.513
_exptl_crystal_density_method 'not measured'
_exptl_crystal_description block
_exptl_crystal_F_000 2112
_exptl_crystal_size_max 0.6
_exptl_crystal_size_mid 0.42
_exptl_crystal_size_min 0.28
_refine_diff_density_max 1.076
_refine_diff_density_min -0.688
_refine_diff_density_rms 0.079
_refine_ls_extinction_method none
_refine_ls_goodness_of_fit_ref 1.020
_refine_ls_hydrogen_treatment constr
_refine_ls_matrix_type full
_refine_ls_number_parameters 593
_refine_ls_number_reflns 8737
_refine_ls_number_restraints 22
_refine_ls_restrained_S_all 1.025
_refine_ls_R_factor_all 0.0558
_refine_ls_R_factor_gt 0.0344
_refine_ls_shift/su_max 0.001
_refine_ls_shift/su_mean 0.000
_refine_ls_structure_factor_coef Fsqd
_refine_ls_weighting_details 'calc w=1/[\s^2^(Fo^2^)+(0.0520P)^2^+6.0240P] where P=(Fo^2^+2Fc^2^)/3'
_refine_ls_weighting_scheme calc
_refine_ls_wR_factor_gt 0.0928
_refine_ls_wR_factor_ref 0.1068
_reflns_number_gt 6072
_reflns_number_total 8737
_reflns_threshold_expression >2sigma(I)
_cod_data_source_file ic900803a_si_003.cif
_cod_data_source_block shelxl
_cod_original_cell_volume 4614.5(15)
_cod_original_sg_symbol_H-M 'P 21/n'
_cod_database_code 4303367

loop_
_symmetry_equiv_pos_as_xyz
'x, y, z'
'-x+1/2, y+1/2, -z+1/2'
'-x, -y, -z'
'x-1/2, -y-1/2, z-1/2'

loop_
_atom_site_label
_atom_site_type_symbol
_atom_site_fract_x
_atom_site_fract_y
_atom_site_fract_z
_atom_site_U_iso_or_equiv
_atom_site_adp_type
_atom_site_occupancy
_atom_site_symmetry_multiplicity
_atom_site_calc_flag
_atom_site_refinement_flags
_atom_site_disorder_assembly
_atom_site_disorder_group
C1 C -0.0019(5) -0.0363(4) 0.1618(3) 0.0790(16) Uani 1 1 d . . .
C2 C -0.0336(4) -0.1337(4) 0.2514(2) 0.0694(14) Uani 1 1 d . . .
C3 C 0.1273(4) -0.0256(4) 0.2656(3) 0.0710(14) Uani 1 1 d . . .
C4 C 0.0786(5) 0.2032(4) 0.2233(3) 0.0803(16) Uani 1 1 d . . .
H4 H 0.1400 0.1735 0.2341 0.096 Uiso 1 1 calc R . .
C5 C 0.0765(6) 0.2999(5) 0.2122(3) 0.093(2) Uani 1 1 d . . .
H5 H 0.1350 0.3338 0.2138 0.112 Uiso 1 1 calc R . .
C6 C -0.0128(7) 0.3442(5) 0.1991(3) 0.094(2) Uani 1 1 d . . .
H6 H -0.0154 0.4097 0.1929 0.113 Uiso 1 1 calc R . .
C7 C -0.1008(5) 0.2931(4) 0.1946(2) 0.0764(16) Uani 1 1 d . . .
C8 C -0.0929(4) 0.1947(4) 0.20424(19) 0.0621(13) Uani 1 1 d . . .
C9 C -0.1783(4) 0.1366(4) 0.1965(2) 0.0617(12) Uani 1 1 d . . .
C10 C -0.2738(5) 0.1779(5) 0.1782(2) 0.0756(15) Uani 1 1 d . . .
C11 C -0.3537(5) 0.1180(6) 0.1699(2) 0.0907(19) Uani 1 1 d . . .
H11 H -0.4174 0.1426 0.1578 0.109 Uiso 1 1 calc R . .
C12 C -0.3410(5) 0.0227(6) 0.1790(3) 0.092(2) Uani 1 1 d . . .
H12 H -0.3959 -0.0175 0.1734 0.110 Uiso 1 1 calc R . .
C13 C -0.2446(4) -0.0151(4) 0.1970(3) 0.0762(16) Uani 1 1 d . . .
H13 H -0.2367 -0.0804 0.2030 0.091 Uiso 1 1 calc R . .
C14 C -0.1992(7) 0.3326(5) 0.1795(3) 0.096(2) Uani 1 1 d . . .
H14 H -0.2069 0.3982 0.1750 0.115 Uiso 1 1 calc R . .
C15 C -0.2803(6) 0.2768(6) 0.1716(3) 0.096(2) Uani 1 1 d . . .
H15 H -0.3426 0.3050 0.1614 0.115 Uiso 1 1 calc R . .
C16 C -0.0416(3) 0.0418(4) 0.3153(2) 0.0547(11) Uani 1 1 d . . .
C17 C -0.0722(3) 0.0723(3) 0.35422(19) 0.0507(10) Uani 1 1 d . . .
C18 C -0.1136(3) 0.1160(3) 0.39846(17) 0.0437(9) Uani 1 1 d . . .
C19 C -0.2137(3) 0.1438(3) 0.38633(17) 0.0447(9) Uani 1 1 d . . .
C20 C -0.2531(3) 0.1899(3) 0.42685(17) 0.0435(9) Uani 1 1 d . . .
C21 C -0.1936(3) 0.2101(3) 0.48069(17) 0.0420(9) Uani 1 1 d . . .
C22 C -0.0936(3) 0.1806(3) 0.49215(17) 0.0419(9) Uani 1 1 d . . .
C23 C -0.0534(3) 0.1328(3) 0.45148(18) 0.0444(9) Uani 1 1 d . . .
C24 C -0.2777(4) 0.1249(4) 0.3284(2) 0.0651(13) Uani 1 1 d . . .
H24A H -0.3402 0.0985 0.3321 0.098 Uiso 1 1 calc R . .
H24B H -0.2444 0.0806 0.3088 0.098 Uiso 1 1 calc R . .
H24C H -0.2888 0.1837 0.3079 0.098 Uiso 1 1 calc R . .
C25 C -0.3607(3) 0.2234(4) 0.4108(2) 0.0607(12) Uani 1 1 d . . .
H25A H -0.3699 0.2615 0.3774 0.091 Uiso 1 1 calc R . .
H25B H -0.3760 0.2608 0.4408 0.091 Uiso 1 1 calc R . .
H25C H -0.4040 0.1691 0.4041 0.091 Uiso 1 1 calc R . .
C26 C -0.0275(3) 0.1945(3) 0.54993(18) 0.0525(11) Uani 1 1 d . . .
H26A H -0.0613 0.2331 0.5723 0.079 Uiso 1 1 calc R . .
H26B H 0.0329 0.2256 0.5464 0.079 Uiso 1 1 calc R . .
H26C H -0.0121 0.1335 0.5676 0.079 Uiso 1 1 calc R . .
C27 C 0.0537(3) 0.1004(3) 0.4638(2) 0.0571(12) Uani 1 1 d . . .
H27A H 0.0965 0.1545 0.4737 0.086 Uiso 1 1 calc R . .
H27B H 0.0680 0.0703 0.4311 0.086 Uiso 1 1 calc R . .
H27C H 0.0647 0.0558 0.4943 0.086 Uiso 1 1 calc R . .
C28 C -0.3388(3) 0.2294(3) 0.54147(17) 0.0438(9) Uani 1 1 d . . .
C29 C -0.3462(3) 0.1328(3) 0.55620(18) 0.0476(10) Uani 1 1 d . . .
C30 C -0.4360(4) 0.0953(3) 0.5637(2) 0.0559(11) Uani 1 1 d . . .
C31 C -0.5189(3) 0.1553(4) 0.5567(2) 0.0599(12) Uani 1 1 d . . .
C32 C -0.5112(3) 0.2529(4) 0.5466(2) 0.0589(12) Uani 1 1 d . . .
C33 C -0.4222(3) 0.2892(3) 0.53860(18) 0.0514(11) Uani 1 1 d . . .
C34 C -0.6152(4) 0.1129(4) 0.5594(2) 0.0745(15) Uani 1 1 d . . .
C35 C -0.6891(5) 0.0762(6) 0.5597(3) 0.099(2) Uani 1 1 d . . .
H35 H -0.7492 0.0463 0.5599 0.119 Uiso 1 1 calc R . .
C36 C -0.2559(4) 0.0683(3) 0.5667(2) 0.0579(12) Uani 1 1 d . . .
H36A H -0.2474 0.0402 0.6032 0.087 Uiso 1 1 calc R . .
H36B H -0.1981 0.1050 0.5645 0.087 Uiso 1 1 calc R . .
H36C H -0.2651 0.0188 0.5389 0.087 Uiso 1 1 calc R . .
C37 C -0.4439(5) -0.0085(3) 0.5797(3) 0.0807(17) Uani 1 1 d . . .
H37A H -0.4160 -0.0164 0.6190 0.121 Uiso 1 1 calc R . .
H37B H -0.4084 -0.0476 0.5585 0.121 Uiso 1 1 calc R . .
H37C H -0.5125 -0.0272 0.5719 0.121 Uiso 1 1 calc R . .
C38 C -0.6011(4) 0.3165(5) 0.5452(3) 0.094(2) Uani 1 1 d . . .
H38A H -0.5833 0.3675 0.5716 0.141 Uiso 1 1 calc R . .
H38B H -0.6536 0.2796 0.5548 0.141 Uiso 1 1 calc R . .
H38C H -0.6230 0.3424 0.5082 0.141 Uiso 1 1 calc R . .
C39 C -0.4171(4) 0.3947(3) 0.5252(3) 0.0751(16) Uani 1 1 d . . .
H39A H -0.4765 0.4132 0.4990 0.113 Uiso 1 1 calc R . .
H39B H -0.3606 0.4063 0.5091 0.113 Uiso 1 1 calc R . .
H39C H -0.4109 0.4312 0.5590 0.113 Uiso 1 1 calc R . .
C40 C -0.1859(3) 0.3622(3) 0.55332(18) 0.0462(10) Uani 1 1 d . . .
C41 C -0.1631(3) 0.3733(3) 0.61182(18) 0.0486(10) Uani 1 1 d . . .
C42 C -0.1189(4) 0.4566(3) 0.63650(19) 0.0553(11) Uani 1 1 d . . .
C43 C -0.0973(4) 0.5297(3) 0.6014(2) 0.0562(12) Uani 1 1 d . . .
C44 C -0.1201(4) 0.5209(3) 0.5437(2) 0.0523(11) Uani 1 1 d . . .
C45 C -0.1649(3) 0.4375(3) 0.51898(19) 0.0494(10) Uani 1 1 d . . .
C46 C -0.0505(4) 0.6172(4) 0.6266(2) 0.0685(14) Uani 1 1 d . . .
C47 C -0.0133(5) 0.6868(4) 0.6457(3) 0.0879(18) Uani 1 1 d . . .
H47 H 0.0167 0.7430 0.6611 0.105 Uiso 1 1 calc R . .
C48 C -0.1837(4) 0.2942(3) 0.65047(19) 0.0644(13) Uani 1 1 d . . .
H48A H -0.1322 0.2933 0.6839 0.097 Uiso 1 1 calc R . .
H48B H -0.1855 0.2339 0.6316 0.097 Uiso 1 1 calc R . .
H48C H -0.2465 0.3055 0.6603 0.097 Uiso 1 1 calc R . .
C49 C -0.0962(5) 0.4694(4) 0.6994(2) 0.0789(17) Uani 1 1 d . . .
H49A H -0.1550 0.4572 0.7133 0.118 Uiso 1 1 calc R . .
H49B H -0.0743 0.5336 0.7085 0.118 Uiso 1 1 calc R . .
H49C H -0.0449 0.4256 0.7163 0.118 Uiso 1 1 calc R . .
C50 C -0.0988(4) 0.6030(3) 0.5070(2) 0.0684(14) Uani 1 1 d . . .
H50A H -0.0616 0.6514 0.5302 0.103 Uiso 1 1 calc R . .
H50B H -0.1604 0.6294 0.4868 0.103 Uiso 1 1 calc R . .
H50C H -0.0612 0.5798 0.4810 0.103 Uiso 1 1 calc R . .
C51 C -0.1947(4) 0.4323(4) 0.4561(2) 0.0677(14) Uani 1 1 d . . .
H51A H -0.2317 0.4884 0.4420 0.101 Uiso 1 1 calc R . .
H51B H -0.2352 0.3769 0.4453 0.101 Uiso 1 1 calc R . .
H51C H -0.1364 0.4283 0.4407 0.101 Uiso 1 1 calc R . .
B1 B -0.2388(4) 0.2668(3) 0.5253(2) 0.0427(10) Uani 1 1 d . . .
N1 N -0.0028(3) 0.1504(3) 0.21940(17) 0.0601(10) Uani 1 1 d . . .
N2 N -0.1644(3) 0.0413(3) 0.20570(17) 0.0621(10) Uani 1 1 d . . .
O1 O 0.0009(5) -0.0577(4) 0.1167(2) 0.1264(19) Uani 1 1 d . . .
O2 O -0.0451(4) -0.2130(3) 0.2591(2) 0.0968(13) Uani 1 1 d . . .
O3 O 0.2102(4) -0.0386(4) 0.2814(2) 0.1079(15) Uani 1 1 d . . .
Re1 Re -0.011096(14) -0.002709(14) 0.237181(8) 0.05610(9) Uani 1 1 d . . .
Cl1 Cl 0.3727(5) 0.2180(5) 0.3148(2) 0.1319(17) Uani 0.674(6) 1 d PD A 1
Cl2 Cl 0.2403(7) 0.1851(5) 0.3879(5) 0.247(5) Uani 0.674(6) 1 d PD A 1
Cl3 Cl 0.2910(3) 0.3706(3) 0.3697(3) 0.202(3) Uani 0.674(6) 1 d PD A 1
C52 C 0.3282(9) 0.2538(7) 0.3705(6) 0.114(4) Uiso 0.674(6) 1 d PD A 1
H52 H 0.3848 0.2492 0.4025 0.137 Uiso 0.674(6) 1 calc PR A 1
Cl1' Cl 0.3385(10) 0.2480(12) 0.3031(5) 0.1319(17) Uani 0.319(6) 1 d PD B 2
Cl2' Cl 0.2083(9) 0.1568(8) 0.3564(5) 0.117(3) Uani 0.319(6) 1 d PD B 2
Cl3' Cl 0.3575(9) 0.2621(8) 0.4184(4) 0.204(6) Uani 0.319(6) 1 d PD B 2
C52' C 0.2757(12) 0.2551(12) 0.3547(5) 0.085(6) Uiso 0.319(6) 1 d PD B 2
H52' H 0.2325 0.3113 0.3491 0.102 Uiso 0.319(6) 1 calc PR B 2

loop_
_atom_site_aniso_label
_atom_site_aniso_U_11
_atom_site_aniso_U_22
_atom_site_aniso_U_33
_atom_site_aniso_U_23
_atom_site_aniso_U_13
_atom_site_aniso_U_12
C1 0.117(5) 0.064(3) 0.065(4) -0.004(3) 0.040(3) -0.003(3)
C2 0.084(4) 0.066(4) 0.066(3) -0.004(3) 0.033(3) -0.003(3)
C3 0.062(3) 0.086(4) 0.072(4) -0.004(3) 0.028(3) 0.008(3)
C4 0.082(4) 0.083(4) 0.079(4) -0.009(3) 0.025(3) -0.017(3)
C5 0.123(6) 0.082(5) 0.079(4) -0.008(3) 0.030(4) -0.041(4)
C6 0.156(7) 0.064(4) 0.067(4) -0.004(3) 0.035(4) -0.021(4)
C7 0.111(5) 0.066(3) 0.056(3) 0.001(3) 0.026(3) 0.010(3)
C8 0.083(4) 0.066(3) 0.042(3) -0.003(2) 0.023(2) 0.002(3)
C9 0.074(3) 0.069(3) 0.045(3) 0.000(2) 0.020(2) 0.005(3)
C10 0.079(4) 0.100(5) 0.050(3) 0.010(3) 0.018(3) 0.012(3)
C11 0.072(4) 0.138(6) 0.058(4) -0.004(4) 0.005(3) 0.012(4)
C12 0.069(4) 0.137(6) 0.070(4) -0.027(4) 0.016(3) -0.018(4)
C13 0.072(4) 0.096(4) 0.064(3) -0.019(3) 0.021(3) -0.018(3)
C14 0.146(7) 0.076(4) 0.073(4) 0.013(3) 0.042(4) 0.027(4)
C15 0.115(6) 0.112(6) 0.065(4) 0.021(4) 0.030(4) 0.041(5)
C16 0.054(3) 0.054(3) 0.058(3) -0.003(2) 0.018(2) 0.000(2)
C17 0.056(3) 0.048(2) 0.052(3) -0.002(2) 0.020(2) 0.004(2)
C18 0.054(2) 0.038(2) 0.044(2) -0.0020(17) 0.0210(19) -0.0012(18)
C19 0.055(2) 0.037(2) 0.042(2) -0.0050(17) 0.0104(19) 0.0001(18)
C20 0.045(2) 0.042(2) 0.044(2) 0.0022(18) 0.0112(18) 0.0019(17)
C21 0.049(2) 0.037(2) 0.041(2) 0.0005(17) 0.0127(18) -0.0002(17)
C22 0.048(2) 0.037(2) 0.041(2) 0.0018(17) 0.0114(18) -0.0024(17)
C23 0.046(2) 0.037(2) 0.052(3) 0.0025(18) 0.0154(19) -0.0022(17)
C24 0.067(3) 0.078(3) 0.048(3) -0.016(2) 0.007(2) 0.005(3)
C25 0.054(3) 0.075(3) 0.052(3) -0.004(2) 0.008(2) 0.011(2)
C26 0.049(3) 0.061(3) 0.045(2) 0.000(2) 0.0066(19) 0.000(2)
C27 0.049(3) 0.061(3) 0.065(3) -0.003(2) 0.019(2) 0.004(2)
C28 0.056(2) 0.040(2) 0.038(2) -0.0025(17) 0.0176(19) 0.0016(18)
C29 0.057(3) 0.045(2) 0.043(2) -0.0033(18) 0.0142(19) 0.0000(19)
C30 0.062(3) 0.054(3) 0.053(3) -0.004(2) 0.017(2) -0.011(2)
C31 0.053(3) 0.081(4) 0.047(3) -0.007(2) 0.014(2) -0.006(2)
C32 0.054(3) 0.073(3) 0.052(3) -0.002(2) 0.015(2) 0.011(2)
C33 0.062(3) 0.051(2) 0.045(2) 0.000(2) 0.017(2) 0.009(2)
C34 0.068(4) 0.100(4) 0.058(3) -0.007(3) 0.017(3) -0.011(3)
C35 0.069(4) 0.146(6) 0.086(5) -0.026(4) 0.024(3) -0.033(4)
C36 0.070(3) 0.038(2) 0.068(3) 0.006(2) 0.019(2) 0.005(2)
C37 0.085(4) 0.062(3) 0.102(5) 0.001(3) 0.037(4) -0.020(3)
C38 0.072(4) 0.104(5) 0.113(5) 0.012(4) 0.037(4) 0.028(3)
C39 0.087(4) 0.052(3) 0.094(4) 0.012(3) 0.037(3) 0.026(3)
C40 0.060(3) 0.039(2) 0.045(2) -0.0003(18) 0.023(2) 0.0010(19)
C41 0.064(3) 0.038(2) 0.048(2) -0.0020(18) 0.021(2) -0.0041(19)
C42 0.073(3) 0.047(2) 0.049(3) -0.006(2) 0.022(2) -0.005(2)
C43 0.070(3) 0.037(2) 0.066(3) -0.006(2) 0.024(3) -0.002(2)
C44 0.059(3) 0.043(3) 0.061(3) 0.007(2) 0.026(2) 0.0000(19)
C45 0.063(3) 0.043(2) 0.047(2) 0.0028(19) 0.023(2) 0.002(2)
C46 0.082(4) 0.050(3) 0.077(4) -0.001(3) 0.024(3) -0.011(3)
C47 0.119(5) 0.058(3) 0.086(4) -0.004(3) 0.020(4) -0.025(3)
C48 0.098(4) 0.055(3) 0.042(3) 0.000(2) 0.021(3) -0.020(3)
C49 0.116(5) 0.067(3) 0.058(3) -0.018(3) 0.029(3) -0.027(3)
C50 0.082(4) 0.049(3) 0.081(4) 0.013(3) 0.031(3) -0.011(2)
C51 0.100(4) 0.057(3) 0.048(3) 0.011(2) 0.021(3) -0.006(3)
B1 0.052(3) 0.038(2) 0.039(2) 0.0049(19) 0.011(2) 0.005(2)
N1 0.072(3) 0.060(2) 0.054(2) -0.0058(19) 0.025(2) -0.008(2)
N2 0.060(3) 0.079(3) 0.049(2) -0.009(2) 0.0163(19) -0.005(2)
O1 0.212(6) 0.112(4) 0.068(3) -0.016(3) 0.060(4) -0.008(4)
O2 0.124(4) 0.068(3) 0.108(4) 0.006(2) 0.047(3) -0.009(2)
O3 0.075(3) 0.141(4) 0.111(4) 0.008(3) 0.028(3) 0.022(3)
Re1 0.06346(13) 0.05897(13) 0.05219(13) -0.00703(9) 0.02643(9) 0.00013(9)
Cl1 0.134(4) 0.165(5) 0.109(3) -0.002(3) 0.053(3) 0.006(3)
Cl2 0.266(10) 0.153(6) 0.402(14) 0.131(7) 0.250(10) 0.077(6)
Cl3 0.152(4) 0.111(3) 0.374(8) -0.009(4) 0.126(4) 0.005(2)
Cl1' 0.134(4) 0.165(5) 0.109(3) -0.002(3) 0.053(3) 0.006(3)
Cl2' 0.110(5) 0.083(5) 0.157(8) 0.047(5) 0.029(5) 0.004(4)
Cl3' 0.286(13) 0.214(11) 0.093(6) -0.018(6) -0.003(7) -0.095(10)

loop_
_atom_type_symbol
_atom_type_description
_atom_type_scat_dispersion_real
_atom_type_scat_dispersion_imag
_atom_type_scat_source
C C 0.0033 0.0016 'International Tables Vol C Tables 4.2.6.8 and 6.1.1.4'
H H 0.0000 0.0000 'International Tables Vol C Tables 4.2.6.8 and 6.1.1.4'
B B 0.0013 0.0007 'International Tables Vol C Tables 4.2.6.8 and 6.1.1.4'
N N 0.0061 0.0033 'International Tables Vol C Tables 4.2.6.8 and 6.1.1.4'
O O 0.0106 0.0060 'International Tables Vol C Tables 4.2.6.8 and 6.1.1.4'
Re Re -1.0185 7.2310 'International Tables Vol C Tables 4.2.6.8 and 6.1.1.4'
Cl Cl 0.1484 0.1585 'International Tables Vol C Tables 4.2.6.8 and 6.1.1.4'

loop_
_geom_angle_atom_site_label_1
_geom_angle_atom_site_label_2
_geom_angle_atom_site_label_3
_geom_angle
_geom_angle_site_symmetry_1
_geom_angle_site_symmetry_3
_geom_angle_publ_flag
O1 C1 Re1 177.9(6) . . ?
O2 C2 Re1 178.0(5) . . ?
O3 C3 Re1 178.3(6) . . ?
N1 C4 C5 123.4(6) . . ?
N1 C4 H4 118.3 . . ?
C5 C4 H4 118.3 . . ?
C6 C5 C4 118.4(6) . . ?
C6 C5 H5 120.8 . . ?
C4 C5 H5 120.8 . . ?
C5 C6 C7 121.0(6) . . ?
C5 C6 H6 119.5 . . ?
C7 C6 H6 119.5 . . ?
C6 C7 C8 117.3(6) . . ?
C6 C7 C14 125.5(6) . . ?
C8 C7 C14 117.2(6) . . ?
N1 C8 C7 121.8(5) . . ?
N1 C8 C9 117.3(5) . . ?
C7 C8 C9 120.9(5) . . ?
N2 C9 C8 117.5(5) . . ?
N2 C9 C10 122.6(5) . . ?
C8 C9 C10 119.9(5) . . ?
C11 C10 C15 124.3(7) . . ?
C11 C10 C9 117.5(6) . . ?
C15 C10 C9 118.2(6) . . ?
C12 C11 C10 120.5(6) . . ?
C12 C11 H11 119.7 . . ?
C10 C11 H11 119.7 . . ?
C11 C12 C13 120.0(6) . . ?
C11 C12 H12 120.0 . . ?
C13 C12 H12 120.0 . . ?
N2 C13 C12 121.3(6) . . ?
N2 C13 H13 119.4 . . ?
C12 C13 H13 119.4 . . ?
C15 C14 C7 121.6(6) . . ?
C15 C14 H14 119.2 . . ?
C7 C14 H14 119.2 . . ?
C14 C15 C10 122.0(7) . . ?
C14 C15 H15 119.0 . . ?
C10 C15 H15 119.0 . . ?
C17 C16 Re1 169.8(4) . . ?
C16 C17 C18 175.0(5) . . ?
C23 C18 C19 120.6(4) . . ?
C23 C18 C17 120.4(4) . . ?
C19 C18 C17 118.9(4) . . ?
C20 C19 C18 119.8(4) . . ?
C20 C19 C24 120.5(4) . . ?
C18 C19 C24 119.7(4) . . ?
C19 C20 C21 121.1(4) . . ?
C19 C20 C25 118.0(4) . . ?
C21 C20 C25 120.8(4) . . ?
C22 C21 C20 118.1(4) . . ?
C22 C21 B1 121.7(4) . . ?
C20 C21 B1 120.2(4) . . ?
C23 C22 C21 121.2(4) . . ?
C23 C22 C26 117.9(4) . . ?
C21 C22 C26 120.9(4) . . ?
C18 C23 C22 119.2(4) . . ?
C18 C23 C27 119.5(4) . . ?
C22 C23 C27 121.3(4) . . ?
C19 C24 H24A 109.5 . . ?
C19 C24 H24B 109.5 . . ?
H24A C24 H24B 109.5 . . ?
C19 C24 H24C 109.5 . . ?
H24A C24 H24C 109.5 . . ?
H24B C24 H24C 109.5 . . ?
C20 C25 H25A 109.5 . . ?
C20 C25 H25B 109.5 . . ?
H25A C25 H25B 109.5 . . ?
C20 C25 H25C 109.5 . . ?
H25A C25 H25C 109.5 . . ?
H25B C25 H25C 109.5 . . ?
C22 C26 H26A 109.5 . . ?
C22 C26 H26B 109.5 . . ?
H26A C26 H26B 109.5 . . ?
C22 C26 H26C 109.5 . . ?
H26A C26 H26C 109.5 . . ?
H26B C26 H26C 109.5 . . ?
C23 C27 H27A 109.5 . . ?
C23 C27 H27B 109.5 . . ?
H27A C27 H27B 109.5 . . ?
C23 C27 H27C 109.5 . . ?
H27A C27 H27C 109.5 . . ?
H27B C27 H27C 109.5 . . ?
C29 C28 C33 118.6(4) . . ?
C29 C28 B1 119.4(4) . . ?
C33 C28 B1 121.9(4) . . ?
C30 C29 C28 120.8(4) . . ?
C30 C29 C36 118.3(4) . . ?
C28 C29 C36 120.9(4) . . ?
C29 C30 C31 118.9(4) . . ?
C29 C30 C37 120.8(5) . . ?
C31 C30 C37 120.3(4) . . ?
C32 C31 C30 121.2(4) . . ?
C32 C31 C34 120.5(5) . . ?
C30 C31 C34 118.3(5) . . ?
C33 C32 C31 119.4(4) . . ?
C33 C32 C38 121.7(5) . . ?
C31 C32 C38 119.0(5) . . ?
C32 C33 C28 120.8(4) . . ?
C32 C33 C39 118.3(4) . . ?
C28 C33 C39 120.8(4) . . ?
C35 C34 C31 176.5(7) . . ?
C34 C35 H35 180.0 . . ?
C29 C36 H36A 109.5 . . ?
C29 C36 H36B 109.5 . . ?
H36A C36 H36B 109.5 . . ?
C29 C36 H36C 109.5 . . ?
H36A C36 H36C 109.5 . . ?
H36B C36 H36C 109.5 . . ?
C30 C37 H37A 109.5 . . ?
C30 C37 H37B 109.5 . . ?
H37A C37 H37B 109.5 . . ?
C30 C37 H37C 109.5 . . ?
H37A C37 H37C 109.5 . . ?
H37B C37 H37C 109.5 . . ?
C32 C38 H38A 109.5 . . ?
C32 C38 H38B 109.5 . . ?
H38A C38 H38B 109.5 . . ?
C32 C38 H38C 109.5 . . ?
H38A C38 H38C 109.5 . . ?
H38B C38 H38C 109.5 . . ?
C33 C39 H39A 109.5 . . ?
C33 C39 H39B 109.5 . . ?
H39A C39 H39B 109.5 . . ?
C33 C39 H39C 109.5 . . ?
H39A C39 H39C 109.5 . . ?
H39B C39 H39C 109.5 . . ?
C41 C40 C45 119.4(4) . . ?
C41 C40 B1 120.5(4) . . ?
C45 C40 B1 120.0(4) . . ?
C42 C41 C40 120.9(4) . . ?
C42 C41 C48 117.7(4) . . ?
C40 C41 C48 121.3(4) . . ?
C41 C42 C43 118.5(4) . . ?
C41 C42 C49 121.0(4) . . ?
C43 C42 C49 120.5(4) . . ?
C44 C43 C42 121.6(4) . . ?
C44 C43 C46 119.2(4) . . ?
C42 C43 C46 119.2(5) . . ?
C43 C44 C45 119.8(4) . . ?
C43 C44 C50 120.1(4) . . ?
C45 C44 C50 120.0(4) . . ?
C44 C45 C40 119.7(4) . . ?
C44 C45 C51 118.7(4) . . ?
C40 C45 C51 121.5(4) . . ?
C47 C46 C43 179.0(6) . . ?
C46 C47 H47 180.0 . . ?
C41 C48 H48A 109.5 . . ?
C41 C48 H48B 109.5 . . ?
H48A C48 H48B 109.5 . . ?
C41 C48 H48C 109.5 . . ?
H48A C48 H48C 109.5 . . ?
H48B C48 H48C 109.5 . . ?
C42 C49 H49A 109.5 . . ?
C42 C49 H49B 109.5 . . ?
H49A C49 H49B 109.5 . . ?
C42 C49 H49C 109.5 . . ?
H49A C49 H49C 109.5 . . ?
H49B C49 H49C 109.5 . . ?
C44 C50 H50A 109.5 . . ?
C44 C50 H50B 109.5 . . ?
H50A C50 H50B 109.5 . . ?
C44 C50 H50C 109.5 . . ?
H50A C50 H50C 109.5 . . ?
H50B C50 H50C 109.5 . . ?
C45 C51 H51A 109.5 . . ?
C45 C51 H51B 109.5 . . ?
H51A C51 H51B 109.5 . . ?
C45 C51 H51C 109.5 . . ?
H51A C51 H51C 109.5 . . ?
H51B C51 H51C 109.5 . . ?
C21 B1 C28 119.5(4) . . ?
C21 B1 C40 120.2(4) . . ?
C28 B1 C40 120.2(4) . . ?
C4 N1 C8 118.0(5) . . ?
C4 N1 Re1 127.5(4) . . ?
C8 N1 Re1 114.4(3) . . ?
C13 N2 C9 118.1(5) . . ?
C13 N2 Re1 126.5(4) . . ?
C9 N2 Re1 115.3(3) . . ?
C2 Re1 C3 87.8(3) . . ?
C2 Re1 C1 89.2(2) . . ?
C3 Re1 C1 92.3(3) . . ?
C2 Re1 C16 92.7(2) . . ?
C3 Re1 C16 95.6(2) . . ?
C1 Re1 C16 171.9(2) . . ?
C2 Re1 N2 98.8(2) . . ?
C3 Re1 N2 173.2(2) . . ?
C1 Re1 N2 89.5(2) . . ?
C16 Re1 N2 82.48(16) . . ?
C2 Re1 N1 173.8(2) . . ?
C3 Re1 N1 98.3(2) . . ?
C1 Re1 N1 91.9(2) . . ?
C16 Re1 N1 85.39(17) . . ?
N2 Re1 N1 75.05(17) . . ?
Cl2 C52 Cl1 116.2(8) . . ?
Cl2 C52 Cl3 108.7(6) . . ?
Cl1 C52 Cl3 115.8(7) . . ?
Cl2 C52 H52 104.9 . . ?
Cl1 C52 H52 104.9 . . ?
Cl3 C52 H52 104.9 . . ?
Cl2' C52' Cl1' 110.5(10) . . ?
Cl2' C52' Cl3' 106.6(9) . . ?
Cl1' C52' Cl3' 109.8(10) . . ?
Cl2' C52' H52' 110.0 . . ?
Cl1' C52' H52' 110.0 . . ?
Cl3' C52' H52' 110.0 . . ?

loop_
_geom_bond_atom_site_label_1
_geom_bond_atom_site_label_2
_geom_bond_distance
_geom_bond_site_symmetry_2
_geom_bond_publ_flag
C1 O1 1.149(7) . ?
C1 Re1 1.931(6) . ?
C2 O2 1.144(6) . ?
C2 Re1 1.907(6) . ?
C3 O3 1.141(7) . ?
C3 Re1 1.913(6) . ?
C4 N1 1.331(6) . ?
C4 C5 1.382(9) . ?
C4 H4 0.9300 . ?
C5 C6 1.355(9) . ?
C5 H5 0.9300 . ?
C6 C7 1.394(9) . ?
C6 H6 0.9300 . ?
C7 C8 1.400(7) . ?
C7 C14 1.439(9) . ?
C8 N1 1.368(6) . ?
C8 C9 1.411(7) . ?
C9 N2 1.362(7) . ?
C9 C10 1.420(7) . ?
C10 C11 1.366(9) . ?
C10 C15 1.398(9) . ?
C11 C12 1.360(9) . ?
C11 H11 0.9300 . ?
C12 C13 1.411(9) . ?
C12 H12 0.9300 . ?
C13 N2 1.339(7) . ?
C13 H13 0.9300 . ?
C14 C15 1.344(10) . ?
C14 H14 0.9300 . ?
C15 H15 0.9300 . ?
C16 C17 1.198(6) . ?
C16 Re1 2.134(5) . ?
C17 C18 1.461(6) . ?
C18 C23 1.400(6) . ?
C18 C19 1.404(6) . ?
C19 C20 1.387(5) . ?
C19 C24 1.520(6) . ?
C20 C21 1.421(6) . ?
C20 C25 1.526(6) . ?
C21 C22 1.409(5) . ?
C21 B1 1.582(6) . ?
C22 C23 1.408(6) . ?
C22 C26 1.519(6) . ?
C23 C27 1.513(6) . ?
C24 H24A 0.9600 . ?
C24 H24B 0.9600 . ?
C24 H24C 0.9600 . ?
C25 H25A 0.9600 . ?
C25 H25B 0.9600 . ?
C25 H25C 0.9600 . ?
C26 H26A 0.9600 . ?
C26 H26B 0.9600 . ?
C26 H26C 0.9600 . ?
C27 H27A 0.9600 . ?
C27 H27B 0.9600 . ?
C27 H27C 0.9600 . ?
C28 C29 1.411(6) . ?
C28 C33 1.414(6) . ?
C28 B1 1.603(6) . ?
C29 C30 1.393(6) . ?
C29 C36 1.516(6) . ?
C30 C31 1.400(7) . ?
C30 C37 1.518(6) . ?
C31 C32 1.398(7) . ?
C31 C34 1.470(7) . ?
C32 C33 1.381(6) . ?
C32 C38 1.522(7) . ?
C33 C39 1.520(6) . ?
C34 C35 1.144(7) . ?
C35 H35 0.9300 . ?
C36 H36A 0.9600 . ?
C36 H36B 0.9600 . ?
C36 H36C 0.9600 . ?
C37 H37A 0.9600 . ?
C37 H37B 0.9600 . ?
C37 H37C 0.9600 . ?
C38 H38A 0.9600 . ?
C38 H38B 0.9600 . ?
C38 H38C 0.9600 . ?
C39 H39A 0.9600 . ?
C39 H39B 0.9600 . ?
C39 H39C 0.9600 . ?
C40 C41 1.404(6) . ?
C40 C45 1.416(6) . ?
C40 B1 1.605(6) . ?
C41 C42 1.393(6) . ?
C41 C48 1.523(6) . ?
C42 C43 1.409(7) . ?
C42 C49 1.510(7) . ?
C43 C44 1.382(7) . ?
C43 C46 1.459(7) . ?
C44 C45 1.398(6) . ?
C44 C50 1.525(6) . ?
C45 C51 1.505(6) . ?
C46 C47 1.154(7) . ?
C47 H47 0.9300 . ?
C48 H48A 0.9600 . ?
C48 H48B 0.9600 . ?
C48 H48C 0.9600 . ?
C49 H49A 0.9600 . ?
C49 H49B 0.9600 . ?
C49 H49C 0.9600 . ?
C50 H50A 0.9600 . ?
C50 H50B 0.9600 . ?
C50 H50C 0.9600 . ?
C51 H51A 0.9600 . ?
C51 H51B 0.9600 . ?
C51 H51C 0.9600 . ?
N1 Re1 2.198(4) . ?
N2 Re1 2.179(4) . ?
Cl1 C52 1.685(10) . ?
Cl2 C52 1.674(10) . ?
Cl3 C52 1.715(10) . ?
C52 H52 0.9800 . ?
Cl1' C52' 1.678(13) . ?
Cl2' C52' 1.668(13) . ?
Cl3' C52' 1.718(13) . ?
C52' H52' 0.9800 . ?
